data_7107904
loop_
_publ_author_name
'Ruimin Wang'
'Thomas S. Dols'
'Christian W. Lehmann'
'Ulli Englert'

_publ_section_title
;
 The halogen bond made visible: experimental charge density of a very
 short intermolecular ClCl donor-acceptor contact
;
_journal_issue 54
_journal_name_full Chem.Commun.
_journal_page_first 6830
_journal_page_last 6832
_journal_paper_doi 10.1039/c2cc32647g
_journal_volume 48
_journal_year 2012
_chemical_formula_moiety 'C10 H4 Cl8 N2 Zn'
_chemical_formula_sum 'C10 H4 Cl8 N2 Zn'
_chemical_formula_weight 501.12
_chemical_name_systematic ?
_space_group_IT_number 102
_symmetry_cell_setting tetragonal
_symmetry_space_group_name_Hall 'P 4n -2n'
_symmetry_space_group_name_H-M 'P 42 n m'
_audit_creation_method XD2006
_cell_angle_alpha 90.00
_cell_angle_beta 90.00
_cell_angle_gamma 90.00
_cell_formula_units_Z 2
_cell_length_a 12.4404(3)
_cell_length_b 12.4404(3)
_cell_length_c 5.2602(3)
_cell_measurement_reflns_used 110066
_cell_measurement_temperature 100(2)
_cell_measurement_theta_max 54.9981
_cell_measurement_theta_min 1.6275
_cell_volume 814.09(5)
_computing_cell_refinement 'Bruker SAINT'
_computing_data_collection 'Bruker APEX2'
_computing_data_reduction 'Bruker SAINT, SADABS and XPREP'
_computing_molecular_graphics 'Volkov et al, (2006)'
_computing_publication_material 'Volkov et al, (2006)'
_computing_structure_refinement 'Volkov et al, (2006)'
_computing_structure_solution 'SHELXS-97 (Sheldrick, 1990)'
_diffrn_ambient_temperature 100(2)
_diffrn_measured_fraction_theta_full 0.997
_diffrn_measured_fraction_theta_max 0.997
_diffrn_measurement_device_type 'Bruker Kappa CCD'
_diffrn_measurement_method \w-scans
_diffrn_radiation_monochromator graphite
_diffrn_radiation_source '0.2 x 2mm^2^ focus rotating anode'
_diffrn_radiation_type MoK\a
_diffrn_radiation_wavelength 0.71073
_diffrn_reflns_av_R_equivalents 0.0426
_diffrn_reflns_av_sigmaI/netI 0.0195
_diffrn_reflns_limit_h_max 28
_diffrn_reflns_limit_h_min -28
_diffrn_reflns_limit_k_max 28
_diffrn_reflns_limit_k_min -28
_diffrn_reflns_limit_l_max 12
_diffrn_reflns_limit_l_min -12
_diffrn_reflns_number 81346
_diffrn_reflns_theta_full 55.21
_diffrn_reflns_theta_max 55.21
_diffrn_reflns_theta_min 2.32
_exptl_absorpt_coefficient_mu 2.811
_exptl_absorpt_correction_T_max 0.920
_exptl_absorpt_correction_T_min 0.448
_exptl_absorpt_correction_type multi-scan
_exptl_absorpt_process_details SADABS
_exptl_crystal_colour colourless
_exptl_crystal_density_diffrn 2.044
_exptl_crystal_density_method 'not measured'
_exptl_crystal_description needle
_exptl_crystal_F_000 488
_exptl_crystal_size_max 0.34
_exptl_crystal_size_mid 0.05
_exptl_crystal_size_min 0.03
_refine_diff_density_max 0.925
_refine_diff_density_min -0.584
_refine_diff_density_rms 0.143
_refine_ls_extinction_method none
_refine_ls_goodness_of_fit_ref 1.1399
_refine_ls_hydrogen_treatment constr
_refine_ls_matrix_type full
_refine_ls_number_parameters 220
_refine_ls_number_reflns 5050
_refine_ls_number_restraints 0
_refine_ls_R_factor_all 0.031
_refine_ls_R_factor_gt 0.025
_refine_ls_shift/su_max 0
_refine_ls_structure_factor_coef Fsqd
_refine_ls_weighting_details
; calc w2 = q/[s^2^(Fo^2^) + (0.05 P)^2^ + 0.00 P + 0.00 + 0.00 sin(th)]
where P = (0.3333 Fo^2^ + 0.6667 Fc^2^)
q = 1.0
;
_refine_ls_weighting_scheme calc
_refine_ls_wR_factor_ref 0.075
_reflns_number_gt 5050
_reflns_number_total 5405
_reflns_threshold_expression >2sigma(I)
_cod_data_source_file c2cc32647g.txt
_cod_data_source_block 1multipole
_cod_depositor_comments
;
 Marking atoms 'DUM0', 'DUM1', 'DUM2', 'DUM3', 'DUM4' and 'DUM5' as dummy atoms.

 Antanas Vaitkus,
 2017-02-20

 Adding the _atom_site_type_symbol data item.

 Antanas Vaitkus,
 2017-02-20
;
_cod_database_code 7107904

loop_
_symmetry_equiv_pos_as_xyz
'x, y, z'
'-x, -y, z'
'y, x, z'
'-y, -x, z'
'x+1/2, -y+1/2, z+1/2'
'-x+1/2, y+1/2, z+1/2'
'y+1/2, -x+1/2, z+1/2'
'-y+1/2, x+1/2, z+1/2'

loop_
_atom_local_axes_atom_label
_atom_local_axes_atom0
_atom_local_axes_ax1
_atom_local_axes_atom1
_atom_local_axes_atom2
_atom_local_axes_ax2
ZN(1) DUM0 Z ZN(1) DUM1 Y
CL(1) DUM2 Z CL(1) ZN(1) Y
CL(2) C(2) Z CL(2) C(1) Y
CL(3) DUM3 Z CL(3) C(3) Y
N(1) DUM4 Z N(1) ZN(1) Y
C(3) DUM5 Z C(3) CL(3) Y
C(2) C(1) Z C(2) C(3) Y
C(1) H(1) Z C(1) N(1) Y
H(1) C(1) Z H(1) N(1) Y

loop_
_atom_rho_multipole_atom_label
_atom_rho_multipole_coeff_Pv
_atom_rho_multipole_coeff_P00
_atom_rho_multipole_coeff_P11
_atom_rho_multipole_coeff_P1-1
_atom_rho_multipole_coeff_P10
_atom_rho_multipole_coeff_P20
_atom_rho_multipole_coeff_P21
_atom_rho_multipole_coeff_P2-1
_atom_rho_multipole_coeff_P22
_atom_rho_multipole_coeff_P2-2
_atom_rho_multipole_coeff_P30
_atom_rho_multipole_coeff_P31
_atom_rho_multipole_coeff_P3-1
_atom_rho_multipole_coeff_P32
_atom_rho_multipole_coeff_P3-2
_atom_rho_multipole_coeff_P33
_atom_rho_multipole_coeff_P3-3
_atom_rho_multipole_coeff_P40
_atom_rho_multipole_coeff_P41
_atom_rho_multipole_coeff_P4-1
_atom_rho_multipole_coeff_P42
_atom_rho_multipole_coeff_P4-2
_atom_rho_multipole_coeff_P43
_atom_rho_multipole_coeff_P4-3
_atom_rho_multipole_coeff_P44
_atom_rho_multipole_coeff_P4-4
_atom_rho_multipole_kappa
_atom_rho_multipole_kappa_prime0
_atom_rho_multipole_kappa_prime1
_atom_rho_multipole_kappa_prime2
_atom_rho_multipole_kappa_prime3
_atom_rho_multipole_kappa_prime4
_atom_rho_multipole_radial_slater_n0
_atom_rho_multipole_radial_slater_zeta0
_atom_rho_multipole_radial_slater_n1
_atom_rho_multipole_radial_slater_zeta1
_atom_rho_multipole_radial_slater_n2
_atom_rho_multipole_radial_slater_zeta2
_atom_rho_multipole_radial_slater_n3
_atom_rho_multipole_radial_slater_zeta3
_atom_rho_multipole_radial_slater_n4
_atom_rho_multipole_radial_slater_zeta4
ZN(1) 2.57(4) 0 0 0 0.054(18) 0.062(10) 0 0 -0.017(9) 0 -0.073(14) 0 0 -0.004(6) 0 0 0 0.013(8) 0 0 0.003(8) 0 0 0 0.014(7) 0 1.126(13) 1.2 1.2 1.2 1.2 1.2 4 9.5908 4 9.5908 4 9.5908 4 9.5908 4 9.5908
CL(1) 3.63(9) 0 -0.09(5) 0.05(4) 0 -0.02(3) 0 0 0.05(3) 0.03(3) 0 -0.05(3) -0.02(2) 0 0 0.00(2) 0.07(3) 0.04(2) 0 0 -0.05(2) 0.03(2) 0 0 0.00(2) -0.03(2) 0.957(7) 1.2 1.2 1.2 1.2 1.2 4 3.9938571428571 4 3.9938571428571 4 3.9938571428571 4 3.9938571428571 4 3.9938571428571
CL(2) 7.73(18) 0 -0.23(7) -0.32(7) -0.08(5) -0.12(4) -0.04(4) 0.09(4) -0.09(5) 0.11(4) -0.10(5) 0.11(4) 0.02(3) 0.10(4) 0.01(5) -0.04(5) -0.19(5) 0.01(4) 0.03(4) -0.11(4) 0.01(4) 0.06(4) -0.01(4) 0.06(4) -0.04(4) 0.04(4) 0.957(7) 1.2 1.2 1.2 1.2 1.2 4 3.9938571428571 4 3.9938571428571 4 3.9938571428571 4 3.9938571428571 4 3.9938571428571
CL(3) 3.91(14) 0 0.05(4) -0.01(5) 0 0.05(3) 0 0 0.06(3) -0.01(3) 0 0.06(3) -0.03(3) 0 0 -0.01(3) 0.02(2) 0.09(2) 0 0 0.05(2) 0.01(2) 0 0 -0.006(19) 0.01(2) 0.957(7) 1.2 1.2 1.2 1.2 1.2 4 3.9938571428571 4 3.9938571428571 4 3.9938571428571 4 3.9938571428571 4 3.9938571428571
N(1) 2.20(16) 0 -0.04(4) 0.09(4) 0 -0.01(3) 0 0 -0.02(3) 0.03(3) 0 -0.03(3) -0.05(3) 0 0 -0.01(3) -0.01(3) -0.05(4) 0 0 -0.07(4) 0.02(3) 0 0 -0.05(3) 0.04(3) 1.01(2) 0.930364 0.930364 0.930364 0.930364 0.930364 2 3.81056 2 3.81056 2 3.81056 3 3.81056 4 3.81056
C(3) 1.9(2) 0 -0.03(9) -0.26(10) 0 0.05(7) 0 0 -0.13(6) -0.01(6) 0 0.08(8) -0.25(9) 0 0 0.15(7) -0.09(6) 0.14(11) 0 0 -0.03(11) -0.12(9) 0 0 0.10(8) 0.13(8) 0.942(17) 0.780646 0.780646 0.780646 0.780646 0.780646 2 3.1303 2 3.1303 2 3.1303 3 3.1303 4 3.1303
C(2) 3.6(3) 0 0.21(14) 0.05(14) 0.11(14) 0.02(10) -0.10(9) -0.19(9) -0.21(8) 0.14(9) 0.45(13) 0.09(11) -0.08(11) 0.37(12) 0.00(10) -0.03(9) 0.08(10) 0.09(16) 0.04(14) -0.02(16) -0.10(15) 0.18(14) -0.04(13) 0.00(12) 0.21(12) 0.09(12) 0.942(17) 0.780646 0.780646 0.780646 0.780646 0.780646 2 3.1303 2 3.1303 2 3.1303 3 3.1303 4 3.1303
C(1) 3.9(3) 0 0.08(11) 0.14(14) -0.12(12) 0.07(10) -0.06(8) -0.06(9) -0.31(10) 0.05(9) 0.41(13) -0.08(9) 0.02(11) 0.45(11) -0.18(10) -0.13(11) 0.07(10) -0.38(15) -0.10(12) -0.09(14) -0.18(12) -0.38(13) 0.12(13) 0.14(13) 0.24(13) -0.06(13) 0.942(17) 0.780646 0.780646 0.780646 0.780646 0.780646 2 3.1303 2 3.1303 2 3.1303 3 3.1303 4 3.1303
H(1) 0.95(11) 0 0 0 0.26(7) 0 0 0 0 0 0 0 0 0 0 0 0 0 0 0 0 0 0 0 0 0 1.13 1.2 1.2 1.2 1.2 1.2 0 1.9154 1 1.9154 2 1.9154 3 1.9154 4 1.9154

loop_
_atom_site_aniso_label
_atom_site_aniso_U_11
_atom_site_aniso_U_22
_atom_site_aniso_U_33
_atom_site_aniso_U_23
_atom_site_aniso_U_13
_atom_site_aniso_U_12
ZN(1) 0.01044(5) 0.01044(5) 0.00772(7) 0 0 0.00213(6)
CL(1) 0.01643(6) 0.01643(6) 0.01281(8) -0.00376(5) -0.00376(5) -0.00053(7)
CL(2) 0.01522(7) 0.02138(9) 0.02444(11) 0.00302(8) -0.00901(7) -0.00388(6)
CL(3) 0.01627(6) 0.01627(6) 0.01132(8) 0.00214(4) -0.00214(4) 0.00613(7)
N(1) 0.01013(14) 0.01013(14) 0.0109(3) 0.00123(15) -0.00123(15) 0.0015(2)
C(3) 0.01185(16) 0.01185(16) 0.0103(3) 0.00124(15) -0.00124(15) 0.0030(2)
C(2) 0.01112(18) 0.01205(19) 0.0125(2) 0.00098(16) -0.00293(16) 0.00024(14)
C(1) 0.01165(19) 0.01095(18) 0.0128(2) 0.00173(16) -0.00226(17) 0.00013(14)

loop_
_atom_site_label
_atom_site_type_symbol
_atom_site_fract_x
_atom_site_fract_y
_atom_site_fract_z
_atom_site_U_iso_or_equiv
_atom_site_occupancy
_atom_site_symmetry_multiplicity
_atom_site_calc_flag
ZN(1) Zn 0.5 0.5 0.6011 0.01 1 2 ?
CL(1) Cl 0.613253(17) 0.613253(17) 0.78058(10) 0.015 1 4 ?
CL(2) Cl 0.141566(19) 0.55025(2) -0.03591(10) 0.02 1 8 ?
CL(3) Cl 0.238286(15) 0.761714(15) -0.27993(9) 0.015 1 4 ?
N(1) N 0.40662(5) 0.59339(5) 0.35972(19) 0.01 1 4 ?
C(3) C 0.29921(5) 0.70079(5) -0.0287(2) 0.011 1 4 ?
C(2) C 0.25791(5) 0.60621(5) 0.07638(16) 0.012 1 8 ?
C(1) C 0.31387(6) 0.55460(5) 0.26936(16) 0.012 1 8 ?
H(1) H 0.283569 0.481595 0.355636 0.018 1 8 ?
DUM0 . 0.5 0.5 0 . . . dum
DUM1 . 0 0 0.6011 . . . dum
DUM2 . 1 0.2265 0.7804 . . . dum
DUM3 . 0 0.5234 -0.2801 . . . dum
DUM4 . 0 0.1867 0.3596 . . . dum
DUM5 . 0 0.4015 -0.0287 . . . dum

loop_
_atom_type_symbol
_atom_type_description
_atom_type_scat_dispersion_real
_atom_type_scat_dispersion_imag
_atom_type_scat_source
C C 0.0033 0.0016 'International Tables Vol C Tables 4.2.6.8 and 6.1.1.4'
H H 0.0000 0.0000 'International Tables Vol C Tables 4.2.6.8 and 6.1.1.4'
N N 0.0061 0.0033 'International Tables Vol C Tables 4.2.6.8 and 6.1.1.4'
Cl Cl 0.1484 0.1585 'International Tables Vol C Tables 4.2.6.8 and 6.1.1.4'
Zn Zn 0.2839 1.4301 'International Tables Vol C Tables 4.2.6.8 and 6.1.1.4'

loop_
_geom_angle_atom_site_label_1
_geom_angle_atom_site_label_2
_geom_angle_atom_site_label_3
_geom_angle
_geom_angle_site_symmetry_1
_geom_angle_site_symmetry_2
_geom_angle_site_symmetry_3
_geom_angle_publ_flag
CL(1) ZN(1) CL(1) 129.30(3) 1_555 1_555 2_665 yes
CL(1) ZN(1) CL(1) 129.30(3) 1_555 1_555 4_665 yes
CL(1) ZN(1) CL(1) 129.30(3) 2_665 1_555 3_555 yes
CL(1) ZN(1) CL(1) 129.30(3) 3_555 1_555 4_665 yes
C(1) N(1) C(1) 119.72(8) 1_555 1_555 4_665 yes
CL(3) C(3) C(2) 121.23(4) 1_555 1_555 1_555 yes
CL(3) C(3) C(2) 121.23(4) 1_555 1_555 4_665 yes
CL(3) C(3) C(2) 121.23(4) 4_665 1_555 1_555 yes
CL(3) C(3) C(2) 121.23(4) 4_665 1_555 4_665 yes
C(2) C(3) C(2) 117.53(8) 1_555 1_555 4_665 yes
CL(2) C(2) C(3) 121.11(6) 1_555 1_555 1_555 yes
CL(2) C(2) C(3) 121.11(6) 1_555 1_555 4_665 yes
CL(2) C(2) C(1) 119.23(5) 1_555 1_555 1_555 yes
C(3) C(2) C(1) 119.62(6) 1_555 1_555 1_555 yes
C(3) C(2) C(1) 119.62(6) 4_665 1_555 1_555 yes
N(1) C(1) C(2) 121.70(6) 1_555 1_555 1_555 yes
N(1) C(1) C(2) 121.70(6) 4_665 1_555 1_555 yes
N(1) C(1) H(1) 117.0 1_555 1_555 1_555 yes
H(1) C(1) C(2) 121.0 1_555 1_555 1_555 yes

loop_
_geom_bond_atom_site_label_1
_geom_bond_atom_site_label_2
_geom_bond_distance
_geom_bond_site_symmetry_1
_geom_bond_site_symmetry_2
_geom_bond_publ_flag
ZN(1) CL(1) 2.2048(3) 1_555 1_555 yes
ZN(1) CL(1) 2.2049(3) 1_555 2_665 yes
ZN(1) CL(1) 2.2048(3) 1_555 3_555 yes
ZN(1) CL(1) 2.2049(3) 1_555 4_665 yes
CL(2) C(2) 1.7113(7) 1_555 1_555 yes
CL(3) C(3) 1.7014(9) 1_555 1_555 yes
CL(3) C(3) 1.7014(9) 1_555 4_665 yes
N(1) C(1) 1.3379(8) 1_555 1_555 yes
N(1) C(1) 1.3379(8) 1_555 4_665 yes
C(3) C(2) 1.3980(8) 1_555 1_555 yes
C(3) C(2) 1.3980(8) 1_555 4_665 yes
C(2) C(1) 1.3882(10) 1_555 1_555 yes
C(1) H(1) 1.083 1_555 1_555 yes
